data_2008171
loop_
_publ_author_name
'Angelova, Olyana'
'Kossev, Krasimir'
'Atanasov, Vladimir'

_publ_section_title
;
 1-(<i>tert</i>-Butyl)-3-(2-pyridyl)thiourea
;
_journal_issue 2
_journal_name_full 'Acta Crystallographica Section C'
_journal_page_first 220
_journal_page_last 222
_journal_paper_doi 10.1107/S0108270198009615
_journal_volume 55
_journal_year 1999
_chemical_formula_iupac '(C H3)3 C N H C S N H (C5 N H4)'
_chemical_formula_moiety 'C10 H15 N3 S'
_chemical_formula_sum 'C10 H15 N3 S'
_chemical_formula_weight 209.31
_chemical_name_systematic 1-(tert-Butyl)-3-(2-pyridyl)thiourea
_space_group_IT_number 14
_symmetry_cell_setting monoclinic
_symmetry_space_group_name_Hall '-P 2yn'
_symmetry_space_group_name_H-M 'P 1 21/n 1'
_cell_angle_alpha 90
_cell_angle_beta 97.320(10)
_cell_angle_gamma 90
_cell_formula_units_Z 4
_cell_length_a 10.118(2)
_cell_length_b 9.705(3)
_cell_length_c 11.919(3)
_cell_measurement_reflns_used 15
_cell_measurement_temperature 292
_cell_measurement_theta_max 11.3
_cell_measurement_theta_min 9.4
_cell_volume 1160.8(5)
_computing_data_collection 'CAD-4 EXPRESS (Enraf-Nonius, 1992)'
_computing_data_reduction 'SDP/PDP V3.0 (Enraf-Nonius, 1985)'
_computing_molecular_graphics 'ORTEPII (Johnson, 1976)'
_computing_publication_material 'KAPPA (Mac\'i\<cek, 1992)'
_computing_structure_refinement 'SHELXL97 (Sheldrick, 1997)'
_computing_structure_solution 'SHELXS86 (Sheldrick, 1985)'
_diffrn_ambient_temperature 292(2)
_diffrn_measured_fraction_theta_full 0.998
_diffrn_measured_fraction_theta_max 0.998
_diffrn_measurement_device_type 'Enraf-Nonius CAD-4'
_diffrn_measurement_method \w
_diffrn_radiation_monochromator graphite
_diffrn_radiation_source 'fine-focus sealed tube'
_diffrn_radiation_type 'Mo K\a'
_diffrn_radiation_wavelength 0.71073
_diffrn_reflns_av_R_equivalents 0.018
_diffrn_reflns_av_sigmaI/netI 0.021
_diffrn_reflns_limit_h_max 12
_diffrn_reflns_limit_h_min -13
_diffrn_reflns_limit_k_max 12
_diffrn_reflns_limit_k_min -12
_diffrn_reflns_limit_l_max 15
_diffrn_reflns_limit_l_min -15
_diffrn_reflns_number 6265
_diffrn_reflns_reduction_process
;
  F^2^ = (Int-2*(BgL+BgR))*ATN/(NPI*LP)
  \s(F^2^) = (Int+4*(BgL+BgR))^1/2^*ATN/(NPI*LP)
  where Int = Total count for the reflection,
        BgL = Left background count,
        BgR = Right background count,
        ATN = Attenuator factor (1.0 if unused),
        NPI = Ratio of the fastest possible scan rate to
  scan rate for the measurement,
        LP  = Lorentz-polarization correction.
  LP = 0.5*(cos^2^2\q~m~+cos^2^2\q~c~)/(1+cos^2^2\q~m~)+
       0.5*(1+cos2\q~m~+cos^2^2\q~c~)/[(1+cos2\q~m~)*sin(2\q~c~)]
  where \q~m~ = theta angle for the monochromator crystal (12.2 deg for Mo),
        \q~c~ = theta angle for sample crystal.
;
_diffrn_reflns_theta_full 27.97
_diffrn_reflns_theta_max 27.97
_diffrn_reflns_theta_min 2.49
_diffrn_standards_decay_% 1.9
_diffrn_standards_interval_time 120
_diffrn_standards_number 3
_exptl_absorpt_coefficient_mu 0.246
_exptl_absorpt_correction_type none
_exptl_crystal_colour colourless
_exptl_crystal_density_diffrn 1.1976
_exptl_crystal_density_meas ?
_exptl_crystal_description prismatic
_exptl_crystal_F_000 448
_exptl_crystal_size_max 0.43
_exptl_crystal_size_mid 0.40
_exptl_crystal_size_min 0.37
_refine_diff_density_max 0.256
_refine_diff_density_min -0.135
_refine_ls_extinction_method none
_refine_ls_goodness_of_fit_ref 1.020
_refine_ls_hydrogen_treatment constr
_refine_ls_matrix_type full
_refine_ls_number_constraints 45
_refine_ls_number_parameters 127
_refine_ls_number_reflns 2792
_refine_ls_number_restraints 0
_refine_ls_restrained_S_all 1.020
_refine_ls_R_factor_all 0.063
_refine_ls_R_factor_gt 0.043
_refine_ls_shift/su_max 0.001
_refine_ls_shift/su_mean 0.001
_refine_ls_structure_factor_coef Fsqd
_refine_ls_weighting_details 'w = 1/[\s^2^(Fo^2^)+(0.0717P)^2^+0.1606P] where P = (Fo^2^+2Fc^2^)/3'
_refine_ls_weighting_scheme calc
_refine_ls_wR_factor_ref 0.128
_reflns_number_gt 2059
_reflns_number_total 2792
_reflns_threshold_expression 'I > 2\s(I)'
_cod_data_source_file na1341.cif
_cod_data_source_block I
_cod_depositor_comments
;
The following automatic conversions were performed:

'_chemical_melting_point' value 'not determined' was changed to '?' -
the value is undefined or not given.

Automatic conversion script
Id: cif_fix_values 1715 2011-07-08 13:25:40Z adriana 

The following automatic conversions were performed:

'_exptl_crystal_density_meas' value 'not measured' was changed to '?'
- the value is perceived as not measured.

Automatic conversion script
Id: cif_fix_values 3008 2015-01-20 13:52:24Z robertas 
;
_cod_original_cell_volume 1160.9(9)
_cod_original_sg_symbol_H-M 'P 21/n'
_cod_database_code 2008171

loop_
_symmetry_equiv_pos_as_xyz
+x,+y,+z
1/2+x,1/2-y,1/2+z
-x,-y,-z
1/2-x,1/2+y,1/2-z

loop_
_atom_site_label
_atom_site_fract_x
_atom_site_fract_y
_atom_site_fract_z
_atom_site_U_iso_or_equiv
_atom_site_adp_type
_atom_site_calc_flag
_atom_site_refinement_flags
_atom_site_occupancy
_atom_site_disorder_assembly
_atom_site_disorder_group
_atom_site_type_symbol
S 0.08447(6) 0.20162(4) 0.53382(4) 0.07186(19) Uani d . 1 . . S
N1 -0.11326(15) 0.08485(14) 0.84776(11) 0.0623(3) Uani d . 1 . . N
N2 -0.04964(13) 0.05725(12) 0.66669(10) 0.0540(3) Uani d . 1 . . N
H2 -0.0637 0.0080 0.6064 0.065 Uiso calc R 1 . . H
N3 0.02642(14) 0.26522(12) 0.74158(11) 0.0555(3) Uani d . 1 . . N
H3 -0.0158 0.2399 0.7963 0.067 Uiso calc R 1 . . H
C1 0.01860(16) 0.17853(14) 0.65518(12) 0.0508(3) Uani d . 1 . . C
C2 -0.09937(14) 0.00217(15) 0.76111(12) 0.0505(3) Uani d . 1 . . C
C3 -0.13289(18) -0.13720(17) 0.76051(15) 0.0636(4) Uani d . 1 . . C
H3A -0.1221 -0.1939 0.6974 0.076 Uiso calc R 1 . . H
C4 -0.18194(19) -0.19021(18) 0.85379(17) 0.0711(5) Uani d . 1 . . C
H4 -0.2059 -0.2847 0.8559 0.085 Uiso calc R 1 . . H
C5 -0.19614(19) -0.1058(2) 0.94410(16) 0.0736(5) Uani d . 1 . . C
H5 -0.2294 -0.1410 1.0094 0.088 Uiso calc R 1 . . H
C6 -0.1613(2) 0.0297(2) 0.93782(15) 0.0727(5) Uani d . 1 . . C
H6 -0.1716 0.0879 1.0002 0.087 Uiso calc R 1 . . H
C7 0.09677(18) 0.39925(15) 0.75865(13) 0.0585(4) Uani d . 1 . . C
C8 0.0436(2) 0.50276(18) 0.66897(18) 0.0818(6) Uani d . 1 . . C
H81 -0.0497 0.5134 0.6692 0.098 Uiso calc R 1 . . H
H82 0.0607 0.4709 0.5968 0.098 Uiso calc R 1 . . H
H83 0.0866 0.5890 0.6846 0.098 Uiso calc R 1 . . H
C9 0.0656(3) 0.4495(2) 0.87355(17) 0.0872(6) Uani d . 1 . . C
H91 -0.0279 0.4617 0.8712 0.105 Uiso calc R 1 . . H
H92 0.1095 0.5348 0.8912 0.105 Uiso calc R 1 . . H
H93 0.0957 0.3833 0.9298 0.105 Uiso calc R 1 . . H
C10 0.2456(2) 0.3792(2) 0.7610(2) 0.0854(6) Uani d . 1 . . C
H101 0.2764 0.3140 0.8178 0.102 Uiso calc R 1 . . H
H102 0.2899 0.4646 0.7772 0.102 Uiso calc R 1 . . H
H103 0.2639 0.3465 0.6895 0.102 Uiso calc R 1 . . H

loop_
_atom_site_aniso_label
_atom_site_aniso_U_11
_atom_site_aniso_U_22
_atom_site_aniso_U_33
_atom_site_aniso_U_12
_atom_site_aniso_U_13
_atom_site_aniso_U_23
S 0.1152(4) 0.0534(3) 0.0520(2) -0.0195(2) 0.0301(2) -0.00380(16)
N1 0.0775(9) 0.0539(7) 0.0595(7) -0.0009(6) 0.0241(6) 0.0002(6)
N2 0.0725(8) 0.0425(6) 0.0488(6) -0.0052(5) 0.0148(5) -0.0026(5)
N3 0.0768(8) 0.0428(6) 0.0495(6) -0.0061(6) 0.0175(6) -0.0019(5)
C1 0.0653(8) 0.0404(7) 0.0476(7) 0.0005(6) 0.0105(6) 0.0021(5)
C2 0.0535(7) 0.0471(7) 0.0520(7) 0.0002(6) 0.0110(6) 0.0028(6)
C3 0.0793(11) 0.0505(8) 0.0628(9) -0.0090(7) 0.0160(8) 0.0009(7)
C4 0.0812(12) 0.0586(10) 0.0756(11) -0.0144(8) 0.0183(9) 0.0109(8)
C5 0.0777(11) 0.0781(12) 0.0695(11) -0.0074(9) 0.0267(9) 0.0163(9)
C6 0.0872(12) 0.0735(11) 0.0631(10) 0.0006(9) 0.0314(9) 0.0001(8)
C7 0.0777(10) 0.0438(7) 0.0536(8) -0.0074(7) 0.0074(7) -0.0035(6)
C8 0.1149(16) 0.0445(8) 0.0817(12) -0.0090(9) -0.0036(11) 0.0058(8)
C9 0.1318(19) 0.0624(11) 0.0705(11) -0.0145(11) 0.0245(11) -0.0173(9)
C10 0.0818(13) 0.0777(13) 0.0939(14) -0.0130(10) 0.0011(10) -0.0106(11)

loop_
_atom_type_symbol
_atom_type_description
_atom_type_scat_dispersion_real
_atom_type_scat_dispersion_imag
_atom_type_scat_source
C C 0.0033 0.0016 'International Tables Vol C Tables 4.2.6.8 and 6.1.1.4'
H H 0.0000 0.0000 'International Tables Vol C Tables 4.2.6.8 and 6.1.1.4'
S S 0.1246 0.1234 'International Tables Vol C Tables 4.2.6.8 and 6.1.1.4'
N N 0.0061 0.0033 'International Tables Vol C Tables 4.2.6.8 and 6.1.1.4'

loop_
_geom_angle_atom_site_label_1
_geom_angle_atom_site_label_2
_geom_angle_atom_site_label_3
_geom_angle
_geom_angle_publ_flag
C2 N1 C6 117.68(15) no
C1 N2 C2 130.00(12) yes
C1 N2 H2 115.0 no
C2 N2 H2 115.0 no
C1 N3 C7 130.05(13) yes
C1 N3 H3 115.0 no
C7 N3 H3 115.0 no
N3 C1 N2 116.46(13) yes
N3 C1 S 126.36(11) yes
N2 C1 S 117.19(10) yes
N1 C2 C3 122.67(14) no
N1 C2 N2 118.66(13) no
C3 C2 N2 118.67(13) no
C4 C3 C2 118.15(16) no
C4 C3 H3A 120.9 no
C2 C3 H3A 120.9 no
C3 C4 C5 119.68(16) no
C3 C4 H4 120.2 no
C5 C4 H4 120.2 no
C6 C5 C4 118.51(16) no
C6 C5 H5 120.7 no
C4 C5 H5 120.7 no
N1 C6 C5 123.31(17) no
N1 C6 H6 118.3 no
C5 C6 H6 118.3 no
N3 C7 C8 111.32(14) yes
N3 C7 C9 104.65(13) yes
N3 C7 C10 110.39(14) yes
C8 C7 C9 109.04(16) yes
C10 C7 C8 111.13(16) yes
C10 C7 C9 110.10(16) yes
C7 C8 H81 109.5 no
C7 C8 H82 109.5 no
H81 C8 H82 109.5 no
C7 C8 H83 109.5 no
H81 C8 H83 109.5 no
H82 C8 H83 109.5 no
C7 C9 H91 109.5 no
C7 C9 H92 109.5 no
H91 C9 H92 109.5 no
C7 C9 H93 109.5 no
H91 C9 H93 109.5 no
H92 C9 H93 109.5 no
C7 C10 H101 109.5 no
C7 C10 H102 109.5 no
H101 C10 H102 109.5 no
C7 C10 H103 109.5 no
H101 C10 H103 109.5 no
H102 C10 H103 109.5 no

loop_
_geom_bond_atom_site_label_1
_geom_bond_atom_site_label_2
_geom_bond_site_symmetry_2
_geom_bond_distance
_geom_bond_publ_flag
S C1 . 1.683(2) yes
N1 C2 . 1.329(2) yes
N1 C6 . 1.345(2) yes
N2 C1 . 1.380(2) yes
N2 C2 . 1.396(2) yes
N2 H2 . 0.8600 no
N3 C1 . 1.324(2) yes
N3 C7 . 1.484(2) yes
N3 H3 . 0.8600 no
C2 C3 . 1.394(2) yes
C3 C4 . 1.374(2) yes
C3 H3A . 0.9500 no
C4 C5 . 1.375(3) yes
C4 H4 . 0.9500 no
C5 C6 . 1.366(3) yes
C5 H5 . 0.9500 no
C6 H6 . 0.9500 no
C7 C8 . 1.515(2) yes
C7 C9 . 1.524(2) yes
C7 C10 . 1.515(3) yes
C8 H81 . 0.9500 no
C8 H82 . 0.9500 no
C8 H83 . 0.9500 no
C9 H91 . 0.9500 no
C9 H92 . 0.9500 no
C9 H93 . 0.9500 no
C10 H101 . 0.9500 no
C10 H102 . 0.9500 no
C10 H103 . 0.9500 no

loop_
_geom_hbond_atom_site_label_D
_geom_hbond_atom_site_label_H
_geom_hbond_atom_site_label_A
_geom_hbond_site_symmetry_A
_geom_hbond_distance_DH
_geom_hbond_distance_HA
_geom_hbond_distance_DA
_geom_hbond_angle_DHA
_geom_hbond_publ_flag
N2 HN2 S 3_556 0.86 2.62 3.4540(10) 163 yes
N3 HN3 N1 . 0.86 1.94 2.668(2) 142 yes

loop_
_geom_torsion_atom_site_label_1
_geom_torsion_atom_site_label_2
_geom_torsion_atom_site_label_3
_geom_torsion_atom_site_label_4
_geom_torsion
_geom_torsion_publ_flag
C7 N3 C1 N2 176.78(15) no
C7 N3 C1 S -2.8(2) no
C2 N2 C1 N3 -8.7(2) no
C2 N2 C1 S 170.90(13) no
C6 N1 C2 C3 0.2(2) no
C6 N1 C2 N2 179.99(15) no
C1 N2 C2 N1 17.2(2) no
C1 N2 C2 C3 -163.03(16) no
N1 C2 C3 C4 -0.1(3) no
N2 C2 C3 C4 -179.89(15) no
C2 C3 C4 C5 -0.2(3) no
C3 C4 C5 C6 0.4(3) no
C2 N1 C6 C5 0.0(3) no
C4 C5 C6 N1 -0.3(3) no
C1 N3 C7 C10 -62.6(2) no
C1 N3 C7 C8 61.3(2) no
C1 N3 C7 C9 178.99(18) no

loop_
_cod_related_entry_id
_cod_related_entry_database
_cod_related_entry_code
1 ChemSpider 743738
